data_7720917
loop_
_publ_author_name
'Chen, Ze-Hong'
'Cai, Hui-Min'
'Feng, Xiao-Shan'
'Cai, Li-Xuan'
'Cheng, Ting-Ting'
'Zhou, Li-Peng'
'Sun, Qing-Fu'

_publ_section_title
;
 Diversified lanthanide-directed self-assembly using a tritopic
 tetradentate acylhydrazone ligand.
;
_journal_issue 20
_journal_name_full 'Dalton transactions (Cambridge, England : 2003)'
_journal_page_first 7891
_journal_page_last 7898
_journal_paper_doi 10.1039/d6dt00576d
_journal_volume 55
_journal_year 2026
_chemical_formula_moiety '2(C3 H12 N2), Cl4 Cu, 2(Cl)'
_chemical_formula_sum 'C6 H24 Cl6 Cu N4'
_chemical_formula_weight 428.53
_chemical_name_common '[MEDA]2[CuCl4][Cl]2'
_space_group_IT_number 15
_space_group_name_Hall '-C 2yc'
_space_group_name_H-M_alt 'C 1 2/c 1'
_symmetry_cell_setting monoclinic
_symmetry_space_group_name_Hall '-C 2yc'
_symmetry_space_group_name_H-M 'C 1 2/c 1'
_atom_sites_solution_hydrogens geom
_atom_sites_solution_primary direct
_atom_sites_solution_secondary difmap
_audit_block_doi 10.5517/cc8gy4s
_audit_creation_method SHELXL-97
_audit_update_record
;
2004-10-12 deposited with the CCDC.	2026-04-23 downloaded from the CCDC.
;
_cell_angle_alpha 90.00
_cell_angle_beta 92.08(3)
_cell_angle_gamma 90.00
_cell_formula_units_Z 4
_cell_length_a 33.632(7)
_cell_length_b 7.3283(15)
_cell_length_c 7.1442(14)
_cell_measurement_temperature 293(2)
_cell_measurement_theta_max 27.50
_cell_measurement_theta_min 2.42
_cell_volume 1759.6(6)
_computing_cell_refinement 'Bruker SAINT+ v. 6.36a'
_computing_data_collection 'Bruker SMART v. 5.626'
_computing_data_reduction 'Bruker SAINT+ v. 6.36a'
_computing_molecular_graphics 'XP, Bruker SHELXTL v. 6.12'
_computing_publication_material 'XCIF, Bruker SHELXTL v. 6.12'
_computing_structure_refinement 'XL, Bruker SHELXTL v. 6.12'
_computing_structure_solution 'XS, Bruker SHELXTL v. 6.12'
_diffrn_ambient_temperature 293(2)
_diffrn_detector_area_resol_mean 8.3
_diffrn_measured_fraction_theta_full 0.998
_diffrn_measured_fraction_theta_max 0.998
_diffrn_measurement_device_type 'Bruker/Siemens SMART APEX'
_diffrn_measurement_method \w
_diffrn_radiation_monochromator graphite
_diffrn_radiation_source 'normal-focus sealed tube'
_diffrn_radiation_type MoK\a
_diffrn_radiation_wavelength 0.71073
_diffrn_reflns_av_R_equivalents 0.0445
_diffrn_reflns_av_sigmaI/netI 0.0341
_diffrn_reflns_limit_h_max 43
_diffrn_reflns_limit_h_min -43
_diffrn_reflns_limit_k_max 9
_diffrn_reflns_limit_k_min -9
_diffrn_reflns_limit_l_max 9
_diffrn_reflns_limit_l_min -9
_diffrn_reflns_number 12767
_diffrn_reflns_theta_full 27.50
_diffrn_reflns_theta_max 27.50
_diffrn_reflns_theta_min 2.42
_diffrn_standards_decay_% <0.01
_exptl_absorpt_coefficient_mu 2.139
_exptl_absorpt_correction_T_max 0.8994
_exptl_absorpt_correction_T_min 0.5094
_exptl_absorpt_correction_type multi-scan
_exptl_absorpt_process_details 'SADABS; SAINT+, 2001'
_exptl_crystal_colour yellow
_exptl_crystal_density_diffrn 1.618
_exptl_crystal_density_meas ?
_exptl_crystal_density_method 'not measured'
_exptl_crystal_description plate
_exptl_crystal_F_000 876
_exptl_crystal_size_max 0.36
_exptl_crystal_size_mid 0.14
_exptl_crystal_size_min 0.05
_refine_diff_density_max 0.806
_refine_diff_density_min -0.667
_refine_diff_density_rms 0.102
_refine_ls_extinction_method none
_refine_ls_goodness_of_fit_ref 1.062
_refine_ls_hydrogen_treatment constr
_refine_ls_matrix_type full
_refine_ls_number_parameters 82
_refine_ls_number_reflns 2024
_refine_ls_number_restraints 0
_refine_ls_restrained_S_all 1.062
_refine_ls_R_factor_all 0.0540
_refine_ls_R_factor_gt 0.0470
_refine_ls_shift/su_max 2.571
_refine_ls_shift/su_mean 0.031
_refine_ls_structure_factor_coef Fsqd
_refine_ls_weighting_details 'calc w=1/[\s^2^(Fo^2^)+(0.0470P)^2^+8.7233P] where P=(Fo^2^+2Fc^2^)/3'
_refine_ls_weighting_scheme calc
_refine_ls_wR_factor_gt 0.1081
_refine_ls_wR_factor_ref 0.1117
_reflns_number_gt 1836
_reflns_number_total 2024
_reflns_threshold_expression >2sigma(I)
_cod_data_source_file d6dt00576d2.cif
_cod_data_source_block bt554
_cod_depositor_comments
;
The following automatic conversions were performed:

data item '_symmetry_cell_setting' value 'Monoclinic' was changed to
'monoclinic' in accordance with the
/home/data/users/saulius/crontab/automatic-downloads/rss-feeds/RSC/lib/dictionaries/cif_core.dic
dictionary named 'cif_core.dic' version 2.4.2 last updated on
2011-04-26.

data item '_exptl_crystal_density_meas' value 'not measured' was
changed to '?' -- the value is perceived as not measured.

Automatic conversion script
Id: cif_fix_values 8170 2020-07-09 18:12:32Z antanas 

 Adding full bibliography for 7720917--7720919.cif.
;
_cod_original_cell_volume 1759.7(6)
_cod_original_sg_symbol_H-M C2/c
_cod_database_code 7720917

loop_
_symmetry_equiv_pos_as_xyz
'x, y, z'
'-x, y, -z+1/2'
'x+1/2, y+1/2, z'
'-x+1/2, y+1/2, -z+1/2'
'-x, -y, -z'
'x, -y, z-1/2'
'-x+1/2, -y+1/2, -z'
'x+1/2, -y+1/2, z-1/2'

loop_
_atom_site_label
_atom_site_type_symbol
_atom_site_fract_x
_atom_site_fract_y
_atom_site_fract_z
_atom_site_U_iso_or_equiv
_atom_site_adp_type
_atom_site_occupancy
_atom_site_symmetry_multiplicity
_atom_site_calc_flag
_atom_site_refinement_flags
_atom_site_disorder_assembly
_atom_site_disorder_group
Cu Cu 0.2500 0.7500 0.0000 0.02204(19) Uani 1 2 d S . .
Cl1 Cl 0.24108(3) 0.95853(11) 0.23211(11) 0.0284(2) Uani 1 1 d . . .
Cl2 Cl 0.31783(3) 0.79221(12) 0.02997(13) 0.0300(2) Uani 1 1 d . . .
Cl3 Cl 0.42963(3) 0.29141(14) 0.45822(16) 0.0453(3) Uani 1 1 d . . .
C2 C 0.35373(11) 0.6922(5) 0.5532(6) 0.0330(8) Uani 1 1 d . . .
H2A H 0.3540 0.5636 0.5209 0.040 Uiso 1 1 calc R . .
H2B H 0.3576 0.7026 0.6879 0.040 Uiso 1 1 calc R . .
C3 C 0.38722(11) 0.7887(5) 0.4580(6) 0.0332(8) Uani 1 1 d . . .
H3A H 0.3842 0.7739 0.3233 0.040 Uiso 1 1 calc R . .
H3B H 0.3866 0.9181 0.4864 0.040 Uiso 1 1 calc R . .
C5 C 0.46095(13) 0.7997(7) 0.4513(8) 0.0535(12) Uani 1 1 d . . .
H5A H 0.4600 0.7901 0.3172 0.080 Uiso 1 1 calc R . .
H5B H 0.4847 0.7422 0.5010 0.080 Uiso 1 1 calc R . .
H5C H 0.4610 0.9261 0.4866 0.080 Uiso 1 1 calc R . .
N1 N 0.31488(9) 0.7716(4) 0.4953(5) 0.0323(7) Uani 1 1 d . . .
H1A H 0.3144 0.8890 0.5270 0.048 Uiso 1 1 calc R . .
H1B H 0.2956 0.7127 0.5522 0.048 Uiso 1 1 calc R . .
H1C H 0.3112 0.7611 0.3718 0.048 Uiso 1 1 calc R . .
N4 N 0.42574(10) 0.7085(4) 0.5269(5) 0.0355(7) Uani 1 1 d . . .
H4A H 0.4272 0.7155 0.6527 0.043 Uiso 1 1 calc R . .
H4B H 0.4263 0.5897 0.4954 0.043 Uiso 1 1 calc R . .

loop_
_atom_site_aniso_label
_atom_site_aniso_U_11
_atom_site_aniso_U_22
_atom_site_aniso_U_33
_atom_site_aniso_U_23
_atom_site_aniso_U_13
_atom_site_aniso_U_12
Cu 0.0228(3) 0.0169(3) 0.0264(3) -0.0055(2) 0.0013(2) -0.0004(2)
Cl1 0.0374(5) 0.0203(4) 0.0276(4) -0.0057(3) 0.0028(3) 0.0015(3)
Cl2 0.0237(4) 0.0257(4) 0.0406(5) -0.0013(3) 0.0009(3) -0.0007(3)
Cl3 0.0500(6) 0.0368(5) 0.0488(6) -0.0006(4) -0.0042(5) 0.0037(4)
C2 0.0305(19) 0.0272(17) 0.041(2) 0.0080(15) 0.0009(16) 0.0025(15)
C3 0.0275(19) 0.0336(19) 0.039(2) 0.0055(16) 0.0006(15) 0.0015(15)
C5 0.029(2) 0.064(3) 0.069(3) 0.002(3) 0.006(2) -0.002(2)
N1 0.0298(16) 0.0260(15) 0.0411(18) 0.0019(13) 0.0015(13) -0.0027(12)
N4 0.0320(17) 0.0303(17) 0.0437(19) -0.0022(14) -0.0056(14) 0.0044(13)

loop_
_atom_type_symbol
_atom_type_description
_atom_type_scat_dispersion_real
_atom_type_scat_dispersion_imag
_atom_type_scat_source
C C 0.0033 0.0016 'International Tables Vol C Tables 4.2.6.8 and 6.1.1.4'
H H 0.0000 0.0000 'International Tables Vol C Tables 4.2.6.8 and 6.1.1.4'
N N 0.0061 0.0033 'International Tables Vol C Tables 4.2.6.8 and 6.1.1.4'
Cl Cl 0.1484 0.1585 'International Tables Vol C Tables 4.2.6.8 and 6.1.1.4'
Cu Cu 0.3201 1.2651 'International Tables Vol C Tables 4.2.6.8 and 6.1.1.4'

loop_
_citation_id
_citation_doi
_citation_year
1 10.1016/j.poly.2005.03.077 2005

loop_
_geom_angle_atom_site_label_1
_geom_angle_atom_site_label_2
_geom_angle_atom_site_label_3
_geom_angle
_geom_angle_site_symmetry_1
_geom_angle_site_symmetry_3
_geom_angle_publ_flag
Cl1 Cu Cl1 180.00(4) 7_565 . ?
Cl1 Cu Cl2 89.91(4) 7_565 7_565 ?
Cl1 Cu Cl2 90.09(4) . 7_565 ?
Cl1 Cu Cl2 90.09(4) 7_565 . ?
Cl1 Cu Cl2 89.91(4) . . ?
Cl2 Cu Cl2 180.00(5) 7_565 . ?
N1 C2 C3 110.9(3) . . ?
N1 C2 H2A 109.5 . . ?
C3 C2 H2A 109.5 . . ?
N1 C2 H2B 109.5 . . ?
C3 C2 H2B 109.5 . . ?
H2A C2 H2B 108.1 . . ?
N4 C3 C2 108.7(3) . . ?
N4 C3 H3A 110.0 . . ?
C2 C3 H3A 110.0 . . ?
N4 C3 H3B 110.0 . . ?
C2 C3 H3B 110.0 . . ?
H3A C3 H3B 108.3 . . ?
N4 C5 H5A 109.5 . . ?
N4 C5 H5B 109.5 . . ?
H5A C5 H5B 109.5 . . ?
N4 C5 H5C 109.5 . . ?
H5A C5 H5C 109.5 . . ?
H5B C5 H5C 109.5 . . ?
C2 N1 H1A 109.5 . . ?
C2 N1 H1B 109.5 . . ?
H1A N1 H1B 109.5 . . ?
C2 N1 H1C 109.5 . . ?
H1A N1 H1C 109.5 . . ?
H1B N1 H1C 109.5 . . ?
C5 N4 C3 113.5(3) . . ?
C5 N4 H4A 108.9 . . ?
C3 N4 H4A 108.9 . . ?
C5 N4 H4B 108.9 . . ?
C3 N4 H4B 108.9 . . ?
H4A N4 H4B 107.7 . . ?

loop_
_geom_bond_atom_site_label_1
_geom_bond_atom_site_label_2
_geom_bond_distance
_geom_bond_site_symmetry_2
_geom_bond_publ_flag
Cu Cl1 2.2827(8) 7_565 ?
Cu Cl1 2.2827(8) . ?
Cu Cl2 2.3045(10) 7_565 ?
Cu Cl2 2.3045(10) . ?
C2 N1 1.476(5) . ?
C2 C3 1.512(5) . ?
C2 H2A 0.9700 . ?
C2 H2B 0.9700 . ?
C3 N4 1.490(5) . ?
C3 H3A 0.9700 . ?
C3 H3B 0.9700 . ?
C5 N4 1.479(6) . ?
C5 H5A 0.9600 . ?
C5 H5B 0.9600 . ?
C5 H5C 0.9600 . ?
N1 H1A 0.8900 . ?
N1 H1B 0.8900 . ?
N1 H1C 0.8900 . ?
N4 H4A 0.9000 . ?
N4 H4B 0.9000 . ?
